data_2300755
loop_
_publ_author_name
'Biehler, Erik'
'Pagola, Silvina'
'Stam, Daniel'
'Merkelbach, Johannes'
'Jandl, Christian'
'Abdel-Fattah, Tarek M'

_publ_section_title
;
 A comparison of microcrystal electron diffraction and X-ray powder
 diffraction for the structural analysis of metal-organic frameworks.
;
_journal_coeditor_code TE5145SUP1
_journal_issue 'Pt 2'
_journal_name_full 'Journal of applied crystallography'
_journal_page_first 398
_journal_page_last 411
_journal_paper_doi 10.1107/S1600576724012068
_journal_volume 58
_journal_year 2025
_chemical_compound_source 'synthesized from aqueous solution'
_chemical_formula_moiety 'C8 H8 Co O6'
_chemical_formula_sum 'C8 H8 Co O6'
_chemical_formula_weight 259.07
_chemical_name_common 'cobalt terephthalate dihydrate'
_space_group_IT_number 15
_space_group_name_Hall '-C 2yc'
_space_group_name_H-M_alt 'C 1 2/c 1'
_symmetry_cell_setting monoclinic
_symmetry_Int_Tables_number 15
_symmetry_space_group_name_Hall '-C 2yc'
_symmetry_space_group_name_H-M 'C 1 2/c 1'
_atom_sites_solution_hydrogens mixed
_atom_sites_solution_primary XD
_atom_sites_solution_secondary difmap
_cell_angle_alpha 90
_cell_angle_beta 98.867(15)
_cell_angle_gamma 90
_cell_formula_units_Z 4
_cell_length_a 18.22(11)
_cell_length_b 6.54(4)
_cell_length_c 7.28(4)
_cell_measurement_reflns_used 1331
_cell_measurement_temperature 293
_cell_measurement_theta_max 1.1643
_cell_measurement_theta_min 0.2570
_cell_volume 857(9)
_computing_cell_refinement 'SAINT (Bruker 2019)'
_computing_data_collection 'Eldix (ELDICO 2023)'
_computing_data_reduction 'SAINT (Bruker 2019)'
_computing_molecular_graphics 'Mercury (Macrae 2008)'
_computing_publication_material 'EnCIFer (Allen 2004), PLATON (Spek 2009)'
_computing_structure_refinement 'SHELXL (Sheldrick 2015), ShelXle (Huebschle 2011)'
_computing_structure_solution 'SHELXD (Sheldrick 2008)'
_diffrn_ambient_temperature 293
_diffrn_detector 'Dectris QUADRO'
_diffrn_detector_area_resol_mean 13.33
_diffrn_measured_fraction_theta_full 0.913
_diffrn_measured_fraction_theta_max 0.772
_diffrn_measurement_device 'ELDICO ED-1'
_diffrn_measurement_device_type 'electron diffractometer'
_diffrn_measurement_method 'continuous rotation 3D ED'
_diffrn_radiation_source LaB~6~
_diffrn_radiation_type electron
_diffrn_radiation_wavelength 0.02851
_diffrn_reflns_av_R_equivalents 0.0841
_diffrn_reflns_av_unetI/netI 0.1026
_diffrn_reflns_limit_h_max 26
_diffrn_reflns_limit_h_min -26
_diffrn_reflns_limit_k_max 9
_diffrn_reflns_limit_k_min -9
_diffrn_reflns_limit_l_max 10
_diffrn_reflns_limit_l_min -10
_diffrn_reflns_number 2750
_diffrn_reflns_reduction_process
;
;
_diffrn_reflns_theta_full 0.98
_diffrn_reflns_theta_max 1.20
_diffrn_reflns_theta_min 0.13
_exptl_absorpt_coefficient_mu 0
_exptl_absorpt_correction_T_max 0.7431
_exptl_absorpt_correction_T_min 0.1161
_exptl_absorpt_correction_type multi-scan
_exptl_absorpt_process_details 'SADABS 2016/2 (Bruker 2016)'
_exptl_crystal_colour pink
_exptl_crystal_density_diffrn 2.010
_exptl_crystal_density_method 'Not Measured'
_exptl_crystal_description block
_exptl_crystal_F_000 0
_exptl_crystal_size_max 0.002
_exptl_crystal_size_mid 0.0005
_exptl_crystal_size_min 0.0002
_refine_diff_density_max 0.299
_refine_diff_density_min -0.317
_refine_diff_density_rms 0.082
_refine_ls_extinction_coef 20113
_refine_ls_extinction_expression FC^*^=KFC[1+0.001XFC^2^\L^3^/SIN(2\Q)]^-1/4^
_refine_ls_extinction_method 'shelxl-2019/1 (sheldrick 2019)'
_refine_ls_goodness_of_fit_ref 0.869
_refine_ls_hydrogen_treatment mixed
_refine_ls_matrix_type full
_refine_ls_number_parameters 81
_refine_ls_number_reflns 1096
_refine_ls_number_restraints 80
_refine_ls_restrained_S_all 0.838
_refine_ls_R_factor_all 0.2313
_refine_ls_R_factor_gt 0.2044
_refine_ls_shift/su_max 0.030
_refine_ls_shift/su_mean 0.001
_refine_ls_structure_factor_coef Fsqd
_refine_ls_weighting_details 'W=1/[\S^2^(FO^2^)+(0.3411P)^2^+4.1400P] WHERE P=(FO^2^+2FC^2^)/3'
_refine_ls_weighting_scheme calc
_refine_ls_wR_factor_gt 0.4977
_refine_ls_wR_factor_ref 0.5242
_reflns_number_gt 839
_reflns_number_total 1096
_reflns_threshold_expression I>2\s(I)
_cod_data_source_file te5145.cif
_cod_data_source_block II
_cod_depositor_comments 'Adding full bibliography for 2300754--2300756.cif.'
_cod_original_sg_symbol_H-M 'C 2/c'
_cod_database_code 2300755

loop_
_space_group_symop_id
_space_group_symop_operation_xyz
1 x,y,z
2 -x,y,1/2-z
3 -x,-y,-z
4 x,-y,1/2+z
5 1/2+x,1/2+y,z
6 1/2-x,1/2+y,1/2-z
7 1/2-x,1/2-y,-z
8 1/2+x,1/2-y,1/2+z

loop_
_atom_site_aniso_label
_atom_site_aniso_U_11
_atom_site_aniso_U_22
_atom_site_aniso_U_33
_atom_site_aniso_U_23
_atom_site_aniso_U_13
_atom_site_aniso_U_12
Co01 0.029(2) 0.023(2) 0.019(2) 0.0031(16) 0.0044(17) 0.0014(15)
O1 0.024(4) 0.034(4) 0.030(4) -0.008(3) 0.003(3) -0.002(3)
O2 0.026(4) 0.033(4) 0.032(5) -0.002(3) 0.000(4) 0.005(3)
O3 0.030(4) 0.027(4) 0.034(5) 0.001(4) 0.009(4) 0.003(3)
C002 0.020(4) 0.030(4) 0.022(5) 0.002(3) 0.003(3) -0.001(3)
C003 0.026(4) 0.019(4) 0.022(5) -0.006(3) 0.002(4) -0.002(3)
C007 0.029(5) 0.023(4) 0.026(5) -0.007(4) -0.001(4) -0.002(4)
C008 0.030(5) 0.021(4) 0.025(5) -0.003(4) -0.010(4) 0.000(4)

loop_
_atom_site_label
_atom_site_type_symbol
_atom_site_thermal_displace_type
_atom_site_fract_x
_atom_site_fract_y
_atom_site_fract_z
_atom_site_occupancy
_atom_site_U_iso_or_equiv
_atom_site_calc_flag
_atom_site_refinement_flags
_atom_site_disorder_assembly
_atom_site_disorder_group
Co01 Co Uani 0.25000 0.75000 0.00000 1.000 0.0236(12) d SP . .
O1 O Uani 0.3308(5) 0.8332(14) 0.2208(13) 1.000 0.030(2) d U . .
O2 O Uani 0.3130(5) 1.1581(15) 0.2875(14) 1.000 0.031(3) d U . .
O3 O Uani 0.1961(5) 1.0334(14) -0.0129(14) 1.000 0.030(3) d D . .
C002 C Uani 0.3526(6) 0.9973(15) 0.2970(15) 1.000 0.024(3) d U . .
C003 C Uani 0.4273(6) 0.9993(14) 0.4035(14) 1.000 0.023(3) d U . .
C007 C Uani 0.4661(6) 0.8164(16) 0.4441(16) 1.000 0.027(3) d U . .
C008 C Uani 0.4620(6) 1.1844(16) 0.4607(15) 1.000 0.027(3) d U . .
H1 H Uiso 0.157(3) 1.119(8) 0.031(8) 1.000 0.0440 d DU . .
H007 H Uiso 0.44317 0.69296 0.40655 1.000 0.0320 c RU . .
H008 H Uiso 0.43687 1.30743 0.43504 1.000 0.0320 c RU . .
H2A H Uiso 0.234(10) 1.05(7) 0.10(3) 0.12(12) 0.0450 d DUP A 1
H2B H Uiso 0.198(4) 1.115(9) -0.125(6) 0.88(12) 0.0450 d DUP A 2

loop_
_geom_angle_atom_site_label_1
_geom_angle_atom_site_label_2
_geom_angle_atom_site_label_3
_geom_angle
_geom_angle_site_symmetry_1
_geom_angle_site_symmetry_2
_geom_angle_site_symmetry_3
_geom_angle_publ_flag
O1 Co01 O3 94.3(5) . . . yes
O1 Co01 O2 95.2(6) . . 4_574 yes
O1 Co01 O2 84.8(6) . . 6_545 yes
O1 Co01 O1 180.00 . . 7_565 yes
O1 Co01 O3 85.7(5) . . 7_565 yes
O2 Co01 O3 91.1(5) 4_574 . . yes
O2 Co01 O3 88.9(5) 6_545 . . yes
O1 Co01 O3 85.7(5) 7_565 . . yes
O3 Co01 O3 180.00 . . 7_565 yes
O2 Co01 O2 180.00 4_574 . 6_545 yes
O1 Co01 O2 84.8(6) 7_565 . 4_574 yes
O2 Co01 O3 88.9(5) 4_574 . 7_565 yes
O1 Co01 O2 95.2(6) 7_565 . 6_545 yes
O2 Co01 O3 91.1(5) 6_545 . 7_565 yes
O1 Co01 O3 94.3(5) 7_565 . 7_565 yes
O2 Co01 H2A 84(6) 6_545 . . no
O1 Co01 H2A 113(5) 7_565 . . no
O3 Co01 H2A 153(6) 7_565 . . no
H2A Co01 H2A 180.00 . . 7_565 no
O2 Co01 H2A 84(8) 4_574 . 7_565 no
O2 Co01 H2A 96(8) 6_545 . 7_565 no
O1 Co01 H2A 67(6) 7_565 . 7_565 no
O3 Co01 H2A 27(6) 7_565 . 7_565 no
O1 Co01 H2A 113(6) . . 7_565 no
O3 Co01 H2A 27(6) . . . no
O1 Co01 H2A 67(5) . . . no
O2 Co01 H2A 96(6) 4_574 . . no
O3 Co01 H2A 153(6) . . 7_565 no
Co01 O1 C002 135.2(8) . . . yes
Co01 O2 C002 123.6(8) 4_575 . . yes
Co01 O3 H1 147(3) . . . no
Co01 O3 H2B 116(4) . . . no
H1 O3 H2A 97(16) . . . no
Co01 O3 H2A 78.00 . . . no
H1 O3 H2B 95(5) . . . no
O1 C002 O2 123.3(11) . . . yes
O1 C002 C003 116.9(9) . . . yes
O2 C002 C003 119.8(10) . . . yes
C002 C003 C008 120.5(9) . . . no
C002 C003 C007 120.3(9) . . . no
C007 C003 C008 119.1(11) . . . no
C003 C007 C008 121.2(10) . . 3_676 no
C003 C008 C007 119.7(10) . . 3_676 no
C003 C007 H007 119.00 . . . no
C008 C007 H007 119.00 3_676 . . no
C003 C008 H008 120.00 . . . no
C007 C008 H008 120.00 3_676 . . no

loop_
_geom_bond_atom_site_label_1
_geom_bond_atom_site_label_2
_geom_bond_distance
_geom_bond_site_symmetry_1
_geom_bond_site_symmetry_2
_geom_bond_publ_flag
Co01 O1 2.078(16) . . yes
Co01 O3 2.093(16) . . yes
Co01 O2 2.149(16) . 4_574 yes
Co01 O2 2.149(16) . 6_545 yes
Co01 O1 2.078(16) . 7_565 yes
Co01 O3 2.093(16) . 7_565 yes
Co01 H2A 2.1(4) . 7_565 no
Co01 H2A 2.1(4) . . no
O1 C002 1.245(16) . . yes
O2 C002 1.271(16) . . yes
O3 H2B 0.98(5) . . no
O3 H1 1.00(6) . . no
O3 H2A 1.0(3) . . no
C002 C003 1.459(18) . . no
C003 C008 1.399(17) . . no
C003 C007 1.398(17) . . no
C007 C008 1.384(18) . 3_676 no
C007 H007 0.9300 . . no
C008 H008 0.9300 . . no

loop_
_geom_hbond_atom_site_label_D
_geom_hbond_atom_site_label_H
_geom_hbond_atom_site_label_A
_geom_hbond_distance_DH
_geom_hbond_distance_HA
_geom_hbond_distance_DA
_geom_hbond_angle_DHA
_geom_hbond_site_symmetry_A
_geom_hbond_publ_flag
O3 H1 O1 1.00(6) 2.27(6) 2.99(2) 128(4) 6_555 yes
O3 H2B O2 0.98(5) 1.89(6) 2.83(2) 159(5) 7_575 yes

loop_
_geom_torsion_atom_site_label_1
_geom_torsion_atom_site_label_2
_geom_torsion_atom_site_label_3
_geom_torsion_atom_site_label_4
_geom_torsion
_geom_torsion_site_symmetry_1
_geom_torsion_site_symmetry_2
_geom_torsion_site_symmetry_3
_geom_torsion_site_symmetry_4
_geom_torsion_publ_flag
O3 Co01 O1 C002 -14.1(12) . . . . no
O2 Co01 O1 C002 77.4(12) 4_574 . . . no
O2 Co01 O1 C002 -102.6(12) 6_545 . . . no
O3 Co01 O1 C002 165.9(12) 7_565 . . . no
Co01 O1 C002 O2 22.4(18) . . . . no
Co01 O1 C002 C003 -158.4(8) . . . . no
Co01 O2 C002 O1 97.3(12) 4_575 . . . no
Co01 O2 C002 C003 -81.9(12) 4_575 . . . no
O1 C002 C003 C007 -11.1(16) . . . . no
O1 C002 C003 C008 166.6(10) . . . . no
O2 C002 C003 C007 168.1(11) . . . . no
O2 C002 C003 C008 -14.1(16) . . . . no
C002 C003 C007 C008 177.7(10) . . . 3_676 no
C008 C003 C007 C008 -0.1(16) . . . 3_676 no
C002 C003 C008 C007 -177.7(10) . . . 3_676 no
C007 C003 C008 C007 0.1(16) . . . 3_676 no
C003 C007 C008 C003 0.1(17) . . 3_676 3_676 no
